data_4107912
loop_
_publ_author_name
'Enrique Gomez-Bengoa'
'Anthony Linden'
'Rosa L\'opez'
'Idoia M\'ugica-Mendiola'
'Mikel Oiarbide'
'Claudio Palomo'

_publ_section_title
;
 Asymmetric Aza-Henry Reaction Under Phase Transfer Catalysis: An
 Experimental and Theoretical Study
;
_journal_name_full 'Journal of the American Chemical Society'
_journal_page_first 7955
_journal_page_last 7966
_journal_paper_doi 10.1021/ja800253z
_journal_volume 130
_journal_year 2008
_chemical_absolute_configuration unk
_chemical_formula_moiety 'C15 H28 N2 O6'
_chemical_formula_sum 'C15 H28 N2 O6'
_chemical_formula_weight 332.39
_chemical_name_systematic
; 
 ? 
;
_space_group_IT_number 19
_symmetry_cell_setting orthorhombic
_symmetry_Int_Tables_number 19
_symmetry_space_group_name_Hall 'P 2ac 2ab'
_symmetry_space_group_name_H-M 'P 21 21 21'
_atom_sites_solution_hydrogens mixed
_atom_sites_solution_primary direct
_atom_sites_solution_secondary difmap
_audit_creation_date 07-08-20
_audit_creation_method SHELXL-97
_cell_angle_alpha 90.00
_cell_angle_beta 90.00
_cell_angle_gamma 90.00
_cell_formula_units_Z 4
_cell_length_a 10.4434(7)
_cell_length_b 11.6473(6)
_cell_length_c 15.5580(9)
_cell_measurement_reflns_used 1928
_cell_measurement_temperature 160(1)
_cell_measurement_theta_max 25.0
_cell_measurement_theta_min 2.0
_cell_volume 1892.43(19)
_computing_cell_refinement 'DENZO-SMN (Otwinowski & Minor, 1997)'
_computing_data_collection 'COLLECT (Nonius, 2000)'
_computing_data_reduction 'DENZO-SMN and SCALEPACK (Otwinowski & Minor, 1997)'
_computing_molecular_graphics 'ORTEPII (Johnson, 1976)'
_computing_publication_material 'SHELXL97 and PLATON (Spek, 2006)'
_computing_structure_refinement 'SHELXL97 (Sheldrick, 1997)'
_computing_structure_solution 'SIR92 (Altomare et al., 1994)'
_diffrn_ambient_temperature 160(1)
_diffrn_detector '65 mm CCD camera on \k goniostat'
_diffrn_detector_area_resol_mean 9
_diffrn_measured_fraction_theta_full 0.993
_diffrn_measured_fraction_theta_max 0.993
_diffrn_measurement_device_type 'Nonius KappaCCD area-detector diffractometer'
_diffrn_measurement_method '\w scans with \k offsets'
_diffrn_radiation_monochromator 'horizontally mounted graphite crystal'
_diffrn_radiation_source 'Nonius FR590 sealed tube generator'
_diffrn_radiation_type 'Mo K\a'
_diffrn_radiation_wavelength 0.71073
_diffrn_reflns_av_R_equivalents 0.0880
_diffrn_reflns_av_sigmaI/netI 0.0468
_diffrn_reflns_limit_h_max 12
_diffrn_reflns_limit_h_min 0
_diffrn_reflns_limit_k_max 13
_diffrn_reflns_limit_k_min 0
_diffrn_reflns_limit_l_max 18
_diffrn_reflns_limit_l_min 0
_diffrn_reflns_number 15812
_diffrn_reflns_theta_full 25.06
_diffrn_reflns_theta_max 25.06
_diffrn_reflns_theta_min 2.18
_diffrn_standards_decay_% 0
_diffrn_standards_number 0
_exptl_absorpt_coefficient_mu 0.0895
_exptl_absorpt_correction_type none
_exptl_crystal_colour colourless
_exptl_crystal_density_diffrn 1.167
_exptl_crystal_description prism
_exptl_crystal_F_000 720
_exptl_crystal_size_max 0.30
_exptl_crystal_size_mid 0.22
_exptl_crystal_size_min 0.20
_refine_diff_density_max 0.253
_refine_diff_density_min -0.262
_refine_diff_density_rms 0.058
_refine_ls_abs_structure_details 'Flack & Bernardinelli (2000), ? Friedel pairs'
_refine_ls_abs_structure_Flack 0(2)
_refine_ls_extinction_method none
_refine_ls_goodness_of_fit_ref 1.056
_refine_ls_hydrogen_treatment mixed
_refine_ls_matrix_type full
_refine_ls_number_parameters 218
_refine_ls_number_reflns 1916
_refine_ls_number_restraints 0
_refine_ls_restrained_S_all 1.056
_refine_ls_R_factor_all 0.0710
_refine_ls_R_factor_gt 0.0564
_refine_ls_shift/su_max 0.001
_refine_ls_shift/su_mean 0.000
_refine_ls_structure_factor_coef Fsqd
_refine_ls_weighting_details 'w=1/[\s^2^(Fo^2^)+(0.1050P)^2^+0.1842P] where P=(Fo^2^+2Fc^2^)/3'
_refine_ls_weighting_scheme calc
_refine_ls_wR_factor_gt 0.1425
_refine_ls_wR_factor_ref 0.1533
_reflns_number_gt 1621
_reflns_number_total 1917
_reflns_threshold_expression 'I > 2\s(I)'
_cod_data_source_file ja800253z-file001.cif
_cod_data_source_block L0713
_cod_depositor_comments
;
The following automatic conversions were performed:

'_atom_sites_solution_hydrogens' value 'geom & difmap' was changed to
'mixed'.

Automatic conversion script
Id: cif_fix_values 6452 2018-10-05 10:23:21Z andrius 
;
_cod_original_sg_symbol_H-M 'P 21 21 21 '
_cod_database_code 4107912

loop_
_symmetry_equiv_pos_as_xyz
'x, y, z'
'-x+1/2, -y, z+1/2'
'x+1/2, -y+1/2, -z'
'-x, y+1/2, -z+1/2'

loop_
_atom_site_label
_atom_site_type_symbol
_atom_site_fract_x
_atom_site_fract_y
_atom_site_fract_z
_atom_site_U_iso_or_equiv
_atom_site_adp_type
_atom_site_occupancy
_atom_site_symmetry_multiplicity
_atom_site_calc_flag
_atom_site_refinement_flags
O1 O -0.0892(3) 0.9923(2) 0.32409(19) 0.0428(7) Uani 1 1 d .
O2 O -0.1627(4) 0.9155(3) 0.20892(19) 0.0547(9) Uani 1 1 d .
O3 O -0.3647(2) 0.6421(2) 0.22655(16) 0.0372(7) Uani 1 1 d .
O4 O -0.3517(3) 0.7556(3) 0.3422(2) 0.0552(9) Uani 1 1 d .
O9 O 0.1589(3) 0.9289(2) 0.20232(19) 0.0491(9) Uani 1 1 d .
O10 O 0.2225(3) 0.77900(18) 0.11929(14) 0.0320(6) Uani 1 1 d .
N1 N -0.1161(3) 0.9086(2) 0.2804(2) 0.0314(8) Uani 1 1 d .
N8 N 0.1123(3) 0.7458(2) 0.23836(18) 0.0251(7) Uani 1 1 d .
H8 H 0.133(3) 0.672(3) 0.223(2) 0.015(8) Uiso 1 1 d .
C1 C -0.5498(5) 0.5383(5) 0.1853(3) 0.0630(14) Uani 1 1 d .
H11 H -0.5194 0.4646 0.2078 0.094 Uiso 1 1 calc R
H12 H -0.5186 0.5486 0.1264 0.094 Uiso 1 1 calc R
H13 H -0.6437 0.5392 0.1854 0.094 Uiso 1 1 calc R
C2 C -0.5017(4) 0.6319(4) 0.2397(3) 0.0464(11) Uani 1 1 d .
H21 H -0.5446 0.7049 0.2243 0.056 Uiso 1 1 calc R
H22 H -0.5200 0.6152 0.3009 0.056 Uiso 1 1 calc R
C4 C -0.3020(4) 0.7047(3) 0.2838(2) 0.0294(8) Uani 1 1 d .
C5 C -0.1605(4) 0.7005(3) 0.2691(2) 0.0282(8) Uani 1 1 d .
H51 H -0.1436 0.7102 0.2070 0.034 Uiso 1 1 calc R
H52 H -0.1285 0.6239 0.2862 0.034 Uiso 1 1 calc R
C6 C -0.0870(3) 0.7912(3) 0.3182(2) 0.0249(8) Uani 1 1 d .
H6 H -0.1194 0.7908 0.3787 0.030 Uiso 1 1 calc R
C7 C 0.0585(3) 0.7741(3) 0.3217(2) 0.0221(7) Uani 1 1 d .
H7 H 0.0978 0.8480 0.3411 0.027 Uiso 1 1 calc R
C9 C 0.1640(4) 0.8276(3) 0.1874(2) 0.0261(8) Uani 1 1 d .
C11 C 0.2788(4) 0.8507(3) 0.0518(2) 0.0372(10) Uani 1 1 d .
C12 C 0.1776(7) 0.9255(5) 0.0112(4) 0.0763(17) Uani 1 1 d .
H121 H 0.1548 0.9876 0.0508 0.114 Uiso 1 1 calc R
H122 H 0.1015 0.8792 -0.0013 0.114 Uiso 1 1 calc R
H123 H 0.2109 0.9584 -0.0423 0.114 Uiso 1 1 calc R
C13 C 0.3889(5) 0.9182(5) 0.0871(4) 0.0735(17) Uani 1 1 d .
H131 H 0.4528 0.8655 0.1110 0.110 Uiso 1 1 calc R
H132 H 0.3581 0.9697 0.1324 0.110 Uiso 1 1 calc R
H133 H 0.4278 0.9636 0.0409 0.110 Uiso 1 1 calc R
C14 C 0.3276(8) 0.7620(5) -0.0115(3) 0.084(2) Uani 1 1 d .
H141 H 0.2554 0.7168 -0.0334 0.126 Uiso 1 1 calc R
H142 H 0.3884 0.7110 0.0175 0.126 Uiso 1 1 calc R
H143 H 0.3704 0.8008 -0.0594 0.126 Uiso 1 1 calc R
C15 C 0.0909(3) 0.6826(3) 0.3883(2) 0.0254(8) Uani 1 1 d .
H151 H 0.0499 0.6096 0.3708 0.030 Uiso 1 1 calc R
H152 H 0.0531 0.7056 0.4441 0.030 Uiso 1 1 calc R
C16 C 0.2337(4) 0.6609(3) 0.4014(2) 0.0305(8) Uani 1 1 d .
H16 H 0.2694 0.6306 0.3463 0.037 Uiso 1 1 calc R
C17 C 0.3063(4) 0.7702(4) 0.4240(3) 0.0454(11) Uani 1 1 d .
H171 H 0.2702 0.8037 0.4764 0.068 Uiso 1 1 calc R
H172 H 0.2986 0.8253 0.3767 0.068 Uiso 1 1 calc R
H173 H 0.3969 0.7519 0.4334 0.068 Uiso 1 1 calc R
C18 C 0.2521(4) 0.5695(3) 0.4700(2) 0.0435(11) Uani 1 1 d .
H181 H 0.2140 0.5958 0.5242 0.065 Uiso 1 1 calc R
H182 H 0.3437 0.5555 0.4785 0.065 Uiso 1 1 calc R
H183 H 0.2102 0.4983 0.4518 0.065 Uiso 1 1 calc R

loop_
_atom_site_aniso_label
_atom_site_aniso_U_11
_atom_site_aniso_U_22
_atom_site_aniso_U_33
_atom_site_aniso_U_23
_atom_site_aniso_U_13
_atom_site_aniso_U_12
O1 0.0466(17) 0.0194(13) 0.0623(17) -0.0008(13) 0.0135(15) 0.0042(12)
O2 0.066(2) 0.0478(17) 0.0498(18) 0.0214(14) -0.0119(17) 0.0083(17)
O3 0.0187(13) 0.0530(16) 0.0399(13) 0.0007(13) -0.0031(12) -0.0052(12)
O4 0.0300(17) 0.069(2) 0.0667(19) -0.0269(18) 0.0105(15) -0.0031(15)
O9 0.075(2) 0.0183(13) 0.0542(17) -0.0034(12) 0.0322(17) -0.0052(14)
O10 0.0463(16) 0.0230(12) 0.0267(12) 0.0003(10) 0.0122(12) 0.0027(11)
N1 0.0276(17) 0.0237(16) 0.0429(18) 0.0034(14) 0.0076(15) 0.0057(13)
N8 0.0299(16) 0.0141(13) 0.0312(14) -0.0009(12) 0.0049(13) 0.0002(12)
C1 0.035(3) 0.091(4) 0.062(3) -0.006(3) 0.007(2) -0.026(3)
C2 0.0192(19) 0.062(3) 0.058(2) 0.000(2) -0.0033(19) 0.000(2)
C4 0.024(2) 0.0280(17) 0.0357(19) 0.0057(17) 0.0007(16) 0.0015(16)
C5 0.026(2) 0.0264(17) 0.0320(17) 0.0002(15) -0.0009(16) 0.0018(16)
C6 0.030(2) 0.0156(15) 0.0295(17) 0.0054(14) 0.0047(16) 0.0040(14)
C7 0.0256(18) 0.0147(15) 0.0261(16) -0.0034(13) 0.0049(15) -0.0022(13)
C9 0.030(2) 0.0200(17) 0.0287(17) -0.0010(14) 0.0061(16) 0.0001(15)
C11 0.051(3) 0.0322(18) 0.0288(18) 0.0046(17) 0.0103(19) -0.0069(18)
C12 0.094(5) 0.072(3) 0.063(3) 0.035(3) -0.007(3) 0.007(4)
C13 0.057(3) 0.099(4) 0.064(3) -0.015(3) 0.024(3) -0.038(3)
C14 0.150(6) 0.060(3) 0.041(2) 0.000(2) 0.053(3) 0.004(4)
C15 0.0228(19) 0.0246(16) 0.0288(17) -0.0017(14) 0.0043(14) -0.0005(14)
C16 0.030(2) 0.0312(18) 0.0301(17) -0.0049(16) 0.0005(16) 0.0015(16)
C17 0.028(2) 0.057(3) 0.051(2) -0.008(2) -0.0123(19) -0.0117(19)
C18 0.047(3) 0.043(2) 0.040(2) -0.0023(19) -0.015(2) 0.014(2)

loop_
_atom_type_symbol
_atom_type_description
_atom_type_number_in_cell
_atom_type_scat_dispersion_real
_atom_type_scat_dispersion_imag
_atom_type_scat_source
C C 60 0.0033 0.0016
; International Tables for Crystallography (1992). 
Vol. C, Tables 4.2.6.8 and 6.1.1.4
;
H H 112 0.0000 0.0000
; International Tables for Crystallography (1992). 
Vol. C, Tables 4.2.6.8 and 6.1.1.4
;
N N 8 0.0061 0.0033
; International Tables for Crystallography (1992). 
Vol. C, Tables 4.2.6.8 and 6.1.1.4
;
O O 24 0.0106 0.0060
; International Tables for Crystallography (1992). 
Vol. C, Tables 4.2.6.8 and 6.1.1.4
;

loop_
_geom_angle_atom_site_label_1
_geom_angle_atom_site_label_2
_geom_angle_atom_site_label_3
_geom_angle
C4 O3 C2 115.9(3)
C9 O10 C11 120.4(3)
O2 N1 O1 123.3(3)
O2 N1 C6 119.5(3)
O1 N1 C6 117.2(3)
C9 N8 C7 121.3(3)
C9 N8 H8 115(2)
C7 N8 H8 122(2)
C2 C1 H11 109.5
C2 C1 H12 109.5
H11 C1 H12 109.5
C2 C1 H13 109.5
H11 C1 H13 109.5
H12 C1 H13 109.5
O3 C2 C1 108.5(4)
O3 C2 H21 110.0
C1 C2 H21 110.0
O3 C2 H22 110.0
C1 C2 H22 110.0
H21 C2 H22 108.4
O4 C4 O3 124.5(3)
O4 C4 C5 123.9(3)
O3 C4 C5 111.6(3)
C4 C5 C6 113.7(3)
C4 C5 H51 108.8
C6 C5 H51 108.8
C4 C5 H52 108.8
C6 C5 H52 108.8
H51 C5 H52 107.7
C5 C6 N1 109.4(3)
C5 C6 C7 115.5(3)
N1 C6 C7 109.2(3)
C5 C6 H6 107.5
N1 C6 H6 107.5
C7 C6 H6 107.5
N8 C7 C15 111.3(3)
N8 C7 C6 112.4(3)
C15 C7 C6 109.6(3)
N8 C7 H7 107.8
C15 C7 H7 107.8
C6 C7 H7 107.8
O9 C9 O10 125.7(3)
O9 C9 N8 124.0(3)
O10 C9 N8 110.2(3)
O10 C11 C13 110.2(3)
O10 C11 C12 110.4(4)
C13 C11 C12 112.8(4)
O10 C11 C14 102.2(3)
C13 C11 C14 109.7(5)
C12 C11 C14 111.0(4)
C11 C12 H121 109.5
C11 C12 H122 109.5
H121 C12 H122 109.5
C11 C12 H123 109.5
H121 C12 H123 109.5
H122 C12 H123 109.5
C11 C13 H131 109.5
C11 C13 H132 109.5
H131 C13 H132 109.5
C11 C13 H133 109.5
H131 C13 H133 109.5
H132 C13 H133 109.5
C11 C14 H141 109.5
C11 C14 H142 109.5
H141 C14 H142 109.5
C11 C14 H143 109.5
H141 C14 H143 109.5
H142 C14 H143 109.5
C7 C15 C16 115.0(3)
C7 C15 H151 108.5
C16 C15 H151 108.5
C7 C15 H152 108.5
C16 C15 H152 108.5
H151 C15 H152 107.5
C18 C16 C17 111.2(3)
C18 C16 C15 109.4(3)
C17 C16 C15 112.3(3)
C18 C16 H16 107.9
C17 C16 H16 107.9
C15 C16 H16 107.9
C16 C17 H171 109.5
C16 C17 H172 109.5
H171 C17 H172 109.5
C16 C17 H173 109.5
H171 C17 H173 109.5
H172 C17 H173 109.5
C16 C18 H181 109.5
C16 C18 H182 109.5
H181 C18 H182 109.5
C16 C18 H183 109.5
H181 C18 H183 109.5
H182 C18 H183 109.5

loop_
_geom_bond_atom_site_label_1
_geom_bond_atom_site_label_2
_geom_bond_distance
O1 N1 1.220(4)
O2 N1 1.217(4)
O3 C4 1.325(4)
O3 C2 1.450(5)
O4 C4 1.202(5)
O9 C9 1.203(4)
O10 C9 1.348(4)
O10 C11 1.465(4)
N1 C6 1.519(4)
N8 C9 1.352(4)
N8 C7 1.452(4)
N8 H8 0.91(3)
C1 C2 1.469(7)
C1 H11 0.9800
C1 H12 0.9800
C1 H13 0.9800
C2 H21 0.9900
C2 H22 0.9900
C4 C5 1.496(5)
C5 C6 1.512(5)
C5 H51 0.9900
C5 H52 0.9900
C6 C7 1.534(5)
C6 H6 1.0000
C7 C15 1.525(5)
C7 H7 1.0000
C11 C13 1.498(7)
C11 C12 1.508(7)
C11 C14 1.515(6)
C12 H121 0.9800
C12 H122 0.9800
C12 H123 0.9800
C13 H131 0.9800
C13 H132 0.9800
C13 H133 0.9800
C14 H141 0.9800
C14 H142 0.9800
C14 H143 0.9800
C15 C16 1.526(5)
C15 H151 0.9900
C15 H152 0.9900
C16 C18 1.520(5)
C16 C17 1.522(5)
C16 H16 1.0000
C17 H171 0.9800
C17 H172 0.9800
C17 H173 0.9800
C18 H181 0.9800
C18 H182 0.9800
C18 H183 0.9800

loop_
_geom_hbond_atom_site_label_D
_geom_hbond_atom_site_label_H
_geom_hbond_atom_site_label_A
_geom_hbond_distance_DH
_geom_hbond_distance_HA
_geom_hbond_distance_DA
_geom_hbond_angle_DHA
_geom_hbond_site_symmetry_A
_geom_hbond_publ_flag
N8 H8 O1 0.91(3) 2.27(3) 3.118(4) 155(3) 4_545 yes

loop_
_geom_torsion_atom_site_label_1
_geom_torsion_atom_site_label_2
_geom_torsion_atom_site_label_3
_geom_torsion_atom_site_label_4
_geom_torsion
C4 O3 C2 C1 -165.8(4)
C2 O3 C4 O4 -3.0(5)
C2 O3 C4 C5 174.6(3)
O4 C4 C5 C6 -16.1(5)
O3 C4 C5 C6 166.2(3)
C4 C5 C6 N1 -69.6(4)
C4 C5 C6 C7 166.7(3)
O2 N1 C6 C5 -17.7(4)
O1 N1 C6 C5 163.2(3)
O2 N1 C6 C7 109.7(4)
O1 N1 C6 C7 -69.5(4)
C9 N8 C7 C15 -140.5(3)
C9 N8 C7 C6 96.2(4)
C5 C6 C7 N8 46.3(4)
N1 C6 C7 N8 -77.5(3)
C5 C6 C7 C15 -78.0(4)
N1 C6 C7 C15 158.2(3)
C11 O10 C9 O9 -4.9(6)
C11 O10 C9 N8 176.1(3)
C7 N8 C9 O9 -7.3(6)
C7 N8 C9 O10 171.8(3)
C9 O10 C11 C13 65.6(5)
C9 O10 C11 C12 -59.7(5)
C9 O10 C11 C14 -177.8(4)
N8 C7 C15 C16 57.8(4)
C6 C7 C15 C16 -177.3(3)
C7 C15 C16 C18 179.2(3)
C7 C15 C16 C17 55.3(4)
